data_2207791
loop_
_publ_author_name
'Chen, Xu-Dong'
'Zhang, Lin-Ping'
'Du, Miao'

_publ_section_title
;
 Di-2-pyridyl ketone azine
;
_journal_coeditor_code HG6287
_journal_issue 1
_journal_name_full 'Acta Crystallographica Section E'
_journal_page_first o284
_journal_page_last o285
_journal_paper_doi 10.1107/S1600536805041723
_journal_volume 62
_journal_year 2006
_chemical_formula_iupac 'C22 H16 N6'
_chemical_formula_moiety 'C22 H16 N6'
_chemical_formula_sum 'C22 H16 N6'
_chemical_formula_weight 364.41
_chemical_name_systematic
;
Di-2-pyridyl ketone azine
;
_space_group_IT_number 13
_symmetry_cell_setting monoclinic
_symmetry_space_group_name_Hall '-P 2yac'
_symmetry_space_group_name_H-M 'P 1 2/n 1'
_atom_sites_solution_hydrogens geom
_atom_sites_solution_primary direct
_atom_sites_solution_secondary difmap
_audit_creation_method SHELXL-97
_cell_angle_alpha 90.00
_cell_angle_beta 111.265(6)
_cell_angle_gamma 90.00
_cell_formula_units_Z 2
_cell_length_a 12.226(4)
_cell_length_b 5.8241(19)
_cell_length_c 13.617(4)
_cell_measurement_reflns_used 581
_cell_measurement_temperature 293(2)
_cell_measurement_theta_max 21.26
_cell_measurement_theta_min 2.84
_cell_volume 903.6(5)
_computing_cell_refinement 'APEXII and SAINT (Bruker, 2001)'
_computing_data_collection 'APEXII (Bruker, 2003)'
_computing_data_reduction SAINT
_computing_molecular_graphics 'SHELXTL (Bruker, 2001)'
_computing_publication_material SHELXTL
_computing_structure_refinement 'SHELXL97 (Sheldrick, 1997)'
_computing_structure_solution 'SHELXS97 (Sheldrick, 1997)'
_diffrn_ambient_temperature 293(2)
_diffrn_measured_fraction_theta_full 1.000
_diffrn_measured_fraction_theta_max 1.000
_diffrn_measurement_device_type 'Bruker APEX-II CCD area-detector'
_diffrn_measurement_method '\f and \w'
_diffrn_radiation_monochromator graphite
_diffrn_radiation_source 'fine-focus sealed tube'
_diffrn_radiation_type MoK\a
_diffrn_radiation_wavelength 0.71073
_diffrn_reflns_av_R_equivalents 0.0657
_diffrn_reflns_av_sigmaI/netI 0.0531
_diffrn_reflns_limit_h_max 14
_diffrn_reflns_limit_h_min -12
_diffrn_reflns_limit_k_max 6
_diffrn_reflns_limit_k_min -6
_diffrn_reflns_limit_l_max 14
_diffrn_reflns_limit_l_min -16
_diffrn_reflns_number 4795
_diffrn_reflns_theta_full 25.03
_diffrn_reflns_theta_max 25.03
_diffrn_reflns_theta_min 1.92
_diffrn_standards_number 0
_exptl_absorpt_coefficient_mu 0.084
_exptl_absorpt_correction_T_max 1.000000
_exptl_absorpt_correction_T_min 0.918568
_exptl_absorpt_correction_type multi-scan
_exptl_absorpt_process_details '(SADABS; Sheldrick, 1996)'
_exptl_crystal_colour Colorless
_exptl_crystal_density_diffrn 1.339
_exptl_crystal_density_method 'not measured'
_exptl_crystal_description Block
_exptl_crystal_F_000 380
_exptl_crystal_size_max 0.32
_exptl_crystal_size_mid 0.25
_exptl_crystal_size_min 0.18
_refine_diff_density_max 0.345
_refine_diff_density_min -0.284
_refine_ls_extinction_method none
_refine_ls_goodness_of_fit_ref 1.162
_refine_ls_hydrogen_treatment constr
_refine_ls_matrix_type full
_refine_ls_number_parameters 127
_refine_ls_number_reflns 1597
_refine_ls_number_restraints 0
_refine_ls_restrained_S_all 1.162
_refine_ls_R_factor_all 0.0789
_refine_ls_R_factor_gt 0.0541
_refine_ls_shift/su_max 0.000
_refine_ls_shift/su_mean 0.000
_refine_ls_structure_factor_coef Fsqd
_refine_ls_weighting_details 'calc w = 1/[\s^2^(Fo^2^)+(0.0836P)^2^] where P = (Fo^2^+2Fc^2^)/3'
_refine_ls_weighting_scheme calc
_refine_ls_wR_factor_gt 0.1526
_refine_ls_wR_factor_ref 0.1687
_reflns_number_gt 1121
_reflns_number_total 1597
_reflns_threshold_expression I>2\s(I)
_cod_data_source_file hg6287.cif
_cod_data_source_block I
_cod_depositor_comments
;
The following automatic conversions were performed:
'_symmetry_cell_setting' value 'Monoclinic' changed to 'monoclinic'
according to '/home/saulius/struct/CIF-dictionaries/cif_core.dic'
dictionary named 'cif_core.dic' version 2.4.1 from
2010-06-29.

'_exptl_absorpt_correction_type' value 'Multi-Scan' changed
to 'multi-scan' according to
'/home/saulius/struct/CIF-dictionaries/cif_core.dic' dictionary named
'cif_core.dic' version 2.4.1 from 2010-06-29.

Automatic conversion script
Id: cif_fix_enum 1527 2010-12-29 10:47:43Z saulius 

The following automatic conversions were performed:

'_symmetry_cell_setting' value 'Monoclinic' changed to 'monoclinic'
according to /home/saulius/struct/CIF-dictionaries/cif_core.dic
dictionary named 'cif_core.dic' version 2.4.1 from
2010-06-29.

'_exptl_absorpt_correction_type' value 'Multi-Scan'
changed to 'multi-scan' according to
/home/saulius/struct/CIF-dictionaries/cif_core.dic dictionary named
'cif_core.dic' version 2.4.1 from 2010-06-29.

Automatic conversion script
Id: cif_fix_values 1715 2011-07-08 13:25:40Z adriana 
;
_cod_original_sg_symbol_H-M 'P 2/n'
_cod_database_code 2207791
_cod_database_fobs_code 2207791

loop_
_symmetry_equiv_pos_as_xyz
'x, y, z'
'-x+1/2, y, -z+1/2'
'-x, -y, -z'
'x-1/2, -y, z-1/2'

loop_
_atom_site_label
_atom_site_fract_x
_atom_site_fract_y
_atom_site_fract_z
_atom_site_U_iso_or_equiv
_atom_site_adp_type
_atom_site_calc_flag
_atom_site_refinement_flags
_atom_site_occupancy
_atom_site_type_symbol
N1 0.4776(2) 0.3476(4) 0.61042(18) 0.0532(6) Uani d . 1 N
N2 0.1982(2) 0.5913(4) 0.62115(17) 0.0551(7) Uani d . 1 N
N3 0.30436(16) 0.1544(3) 0.74614(14) 0.0361(5) Uani d . 1 N
C1 0.3187(2) 0.2434(4) 0.66524(17) 0.0345(6) Uani d . 1 C
C2 0.4305(2) 0.1836(4) 0.65176(16) 0.0362(6) Uani d . 1 C
C3 0.4812(2) -0.0293(4) 0.6799(2) 0.0485(7) Uani d . 1 C
H3A 0.4464 -0.1394 0.7085 0.058 Uiso calc R 1 H
C4 0.5844(3) -0.0761(5) 0.6648(2) 0.0630(8) Uani d . 1 C
H4A 0.6203 -0.2187 0.6830 0.076 Uiso calc R 1 H
C5 0.6336(2) 0.0893(6) 0.6228(2) 0.0611(8) Uani d . 1 C
H5A 0.7033 0.0620 0.6120 0.073 Uiso calc R 1 H
C6 0.5778(2) 0.2950(5) 0.5971(2) 0.0614(9) Uani d . 1 C
H6A 0.6116 0.4067 0.5683 0.074 Uiso calc R 1 H
C7 0.23494(19) 0.3991(4) 0.58643(16) 0.0351(6) Uani d . 1 C
C8 0.2009(2) 0.3453(4) 0.48316(17) 0.0423(6) Uani d . 1 C
H8A 0.2280 0.2131 0.4612 0.051 Uiso calc R 1 H
C9 0.1260(3) 0.4903(6) 0.4127(2) 0.0616(9) Uani d . 1 C
H9A 0.0995 0.4533 0.3414 0.074 Uiso calc R 1 H
C10 0.0881(2) 0.6887(5) 0.4429(2) 0.0544(8) Uani d . 1 C
H10A 0.0380 0.7882 0.3935 0.065 Uiso calc R 1 H
C11 0.1259(2) 0.7366(5) 0.5478(2) 0.0528(7) Uani d . 1 C
H11A 0.1018 0.8720 0.5699 0.063 Uiso calc R 1 H

loop_
_atom_site_aniso_label
_atom_site_aniso_U_11
_atom_site_aniso_U_22
_atom_site_aniso_U_33
_atom_site_aniso_U_12
_atom_site_aniso_U_13
_atom_site_aniso_U_23
N1 0.0521(14) 0.0523(14) 0.0660(14) 0.0063(11) 0.0343(12) 0.0165(11)
N2 0.0616(15) 0.0521(14) 0.0494(13) 0.0088(12) 0.0176(11) 0.0008(11)
N3 0.0379(11) 0.0387(12) 0.0343(10) 0.0003(8) 0.0163(9) -0.0006(8)
C1 0.0401(14) 0.0329(13) 0.0326(12) -0.0007(10) 0.0155(10) -0.0031(9)
C2 0.0404(13) 0.0407(14) 0.0292(11) 0.0008(11) 0.0146(10) 0.0003(10)
C3 0.0489(16) 0.0425(16) 0.0599(16) 0.0066(12) 0.0268(13) 0.0104(12)
C4 0.0569(18) 0.0571(18) 0.082(2) 0.0227(15) 0.0336(16) 0.0154(16)
C5 0.0474(17) 0.079(2) 0.0671(19) 0.0152(16) 0.0328(15) 0.0134(16)
C6 0.0537(18) 0.072(2) 0.0733(19) 0.0062(15) 0.0402(16) 0.0234(15)
C7 0.0351(13) 0.0385(13) 0.0346(12) 0.0006(10) 0.0163(10) 0.0015(10)
C8 0.0534(15) 0.0448(15) 0.0318(12) 0.0096(12) 0.0191(11) -0.0041(11)
C9 0.073(2) 0.079(2) 0.0312(14) -0.0057(17) 0.0164(14) -0.0039(14)
C10 0.0502(16) 0.0587(18) 0.0469(15) 0.0087(14) 0.0088(13) 0.0186(13)
C11 0.0588(18) 0.0441(16) 0.0517(16) 0.0154(14) 0.0154(14) 0.0032(12)

loop_
_atom_type_symbol
_atom_type_description
_atom_type_scat_dispersion_real
_atom_type_scat_dispersion_imag
_atom_type_scat_source
C C 0.0033 0.0016 'International Tables Vol C Tables 4.2.6.8 and 6.1.1.4'
H H 0.0000 0.0000 'International Tables Vol C Tables 4.2.6.8 and 6.1.1.4'
N N 0.0061 0.0033 'International Tables Vol C Tables 4.2.6.8 and 6.1.1.4'

loop_
_geom_angle_atom_site_label_1
_geom_angle_atom_site_label_2
_geom_angle_atom_site_label_3
_geom_angle_site_symmetry_3
_geom_angle
C6 N1 C2 . 116.6(2)
C7 C8 C9 . 117.8(2)
C7 C8 H8A . 121.1
C9 C8 H8A . 121.1
C1 N3 N3 2_556 120.2(2)
N3 C1 C2 . 115.4(2)
N3 C1 C7 . 126.2(2)
C2 C1 C7 . 118.42(19)
N1 C2 C3 . 122.7(2)
N1 C2 C1 . 116.1(2)
C3 C2 C1 . 121.2(2)
C2 C3 C4 . 118.7(2)
C2 C3 H3A . 120.6
C4 C3 H3A . 120.6
C5 C4 C3 . 119.3(3)
C5 C4 H4A . 120.4
C3 C4 H4A . 120.4
C6 C5 C4 . 118.2(3)
C6 C5 H5A . 120.9
C4 C5 H5A . 120.9
N1 C6 C5 . 124.4(3)
N1 C6 H6A . 117.8
C5 C6 H6A . 117.8
C8 C7 N2 . 122.7(2)
C8 C7 C1 . 118.7(2)
N2 C7 C1 . 118.7(2)
C7 N2 C11 . 117.8(2)
C10 C11 N2 . 121.7(3)
C10 C11 H11A . 119.1
N2 C11 H11A . 119.1
C11 C10 C9 . 117.9(2)
C11 C10 H10A . 121.1
C9 C10 H10A . 121.1
C8 C9 C10 . 122.1(2)
C8 C9 H9A . 119.0
C10 C9 H9A . 119.0

loop_
_geom_bond_atom_site_label_1
_geom_bond_atom_site_label_2
_geom_bond_site_symmetry_2
_geom_bond_distance
N1 C6 . 1.337(3)
N1 C2 . 1.340(3)
C8 C7 . 1.351(3)
C8 C9 . 1.355(4)
C8 H8A . 0.9300
N3 C1 . 1.285(3)
N3 N3 2_556 1.371(4)
C1 C2 . 1.486(3)
C1 C7 . 1.492(3)
C2 C3 . 1.376(3)
C3 C4 . 1.378(4)
C3 H3A . 0.9300
C4 C5 . 1.366(4)
C4 H4A . 0.9300
C5 C6 . 1.360(4)
C5 H5A . 0.9300
C6 H6A . 0.9300
C7 N2 . 1.353(3)
N2 C11 . 1.362(3)
C11 C10 . 1.360(4)
C11 H11A . 0.9300
C10 C9 . 1.363(4)
C10 H10A . 0.9300
C9 H9A . 0.9300
